data_2242684
loop_
_publ_author_name
'Kriegner, Helene'
'Weil, Matthias'
'Jones, Matthew J.'

_publ_section_title
;
 The methanol sesquisolvate of sodium naproxen
;
_journal_coeditor_code RZ5244
_journal_issue 11
_journal_name_full 'Acta Crystallographica Section E'
_journal_page_first 1624
_journal_page_last 1627
_journal_paper_doi 10.1107/S2056989018014652
_journal_volume 74
_journal_year 2018
_chemical_absolute_configuration ad
_chemical_formula_iupac 'Na +, C14 H13 O3 -, 1.5C1 H4 O1'
_chemical_formula_moiety 'Na +, C14 H13 O3 -, 1.5C1 H4 O1'
_chemical_formula_sum 'C15.5 H19 Na O4.5'
_chemical_formula_weight 300.295
_chemical_name_systematic
;
Sodium (2<i>S</i>)-2-(6-methoxynaphthalen-2-yl)propanoate methanol
sesquisolvate
;
_space_group_crystal_system monoclinic
_space_group_IT_number 4
_space_group_name_Hall 'P 2yb'
_space_group_name_H-M_alt 'P 1 21 1'
_symmetry_space_group_name_Hall 'P 2yb'
_symmetry_space_group_name_H-M 'P 1 21 1'
_atom_sites_solution_hydrogens mixed
_audit_creation_method SHELXL-2017/1
_cell_angle_alpha 90
_cell_angle_beta 95.7559(19)
_cell_angle_gamma 90
_cell_formula_units_Z 4
_cell_length_a 12.6776(9)
_cell_length_b 7.9675(6)
_cell_length_c 15.1932(11)
_cell_measurement_reflns_used 9943
_cell_measurement_temperature 100(2)
_cell_measurement_theta_max 37.988
_cell_measurement_theta_min 2.506
_cell_volume 1526.91(19)
_computing_cell_refinement
;
SAINT (Bruker, 2017)
;
_computing_data_collection
;
APEX3 (Bruker, 2017)
;
_computing_data_reduction
;
SAINT (Bruker, 2017)
;
_computing_molecular_graphics
;
Mercury (Macrae <i>et al.</i>, 2008), ATOMS (Dowty, 2006) and XP
in SHELXTL
(Sheldrick, 2008)
;
_computing_publication_material
;
publCIF (Westrip, 2010)
;
_computing_structure_refinement
;
SHELXL2017 (Sheldrick, 2015b)
;
_computing_structure_solution
;
SHELXT (Sheldrick, 2015a)
;
_diffrn_ambient_temperature 100(2)
_diffrn_measured_fraction_theta_full 0.999
_diffrn_measured_fraction_theta_max 0.999
_diffrn_measurement_device_type 'Bruker APEXII CCD'
_diffrn_measurement_method '\w scans'
_diffrn_radiation_type MoK\a
_diffrn_radiation_wavelength 0.71073
_diffrn_reflns_av_R_equivalents 0.0286
_diffrn_reflns_av_unetI/netI 0.0304
_diffrn_reflns_limit_h_max 19
_diffrn_reflns_limit_h_min -16
_diffrn_reflns_limit_k_max 12
_diffrn_reflns_limit_k_min -12
_diffrn_reflns_limit_l_max 22
_diffrn_reflns_limit_l_min -23
_diffrn_reflns_number 32667
_diffrn_reflns_theta_full 25.242
_diffrn_reflns_theta_max 33.023
_diffrn_reflns_theta_min 2.204
_exptl_absorpt_coefficient_mu 0.119
_exptl_absorpt_correction_T_max 0.7465
_exptl_absorpt_correction_T_min 0.6749
_exptl_absorpt_correction_type multi-scan
_exptl_absorpt_process_details
;
(<i>SADABS</i>; Krause <i>et al.</i>, 2015)
;
_exptl_crystal_colour colourless
_exptl_crystal_density_diffrn 1.306
_exptl_crystal_description block
_exptl_crystal_F_000 636
_exptl_crystal_size_max 0.45
_exptl_crystal_size_mid 0.45
_exptl_crystal_size_min 0.35
_refine_diff_density_max 0.433
_refine_diff_density_min -0.238
_refine_ls_abs_structure_details
;
Flack <i>x</i> determined using 4468 quotients
[(<i>I</i>^+^)-(<i>I</i>^-^)]/[(<i>I</i>^+^)+(<i>I</i>^-^)]
(Parsons <i>et al.</i>, 2013)
;
_refine_ls_abs_structure_Flack -0.07(8)
_refine_ls_extinction_method none
_refine_ls_goodness_of_fit_ref 1.024
_refine_ls_hydrogen_treatment mixed
_refine_ls_matrix_type full
_refine_ls_number_parameters 508
_refine_ls_number_reflns 11521
_refine_ls_number_restraints 4
_refine_ls_restrained_S_all 1.024
_refine_ls_R_factor_all 0.0474
_refine_ls_R_factor_gt 0.0388
_refine_ls_shift/su_max 0.001
_refine_ls_shift/su_mean 0.000
_refine_ls_structure_factor_coef Fsqd
_refine_ls_weighting_details 'w=1/[\s^2^(Fo^2^)+(0.0585P)^2^+0.2474P] where P=(Fo^2^+2Fc^2^)/3'
_refine_ls_weighting_scheme calc
_refine_ls_wR_factor_gt 0.0982
_refine_ls_wR_factor_ref 0.1047
_reflns_number_gt 10262
_reflns_number_total 11521
_reflns_threshold_expression 'I > 2\s(I)'
_cod_data_source_file rz5244sup1.cif
_cod_data_source_block I
_cod_original_formula_sum 'C15.5 H19 Na1 O4.5'
_cod_database_code 2242684
_shelx_space_group_comment
;
The symmetry employed for this shelxl refinement is uniquely defined
by the following loop, which should always be used as a source of
symmetry information in preference to the above space-group names.
They are only intended as comments.
;

loop_
_space_group_symop_operation_xyz
'x, y, z'
'-x, y+1/2, -z'

loop_
_atom_site_type_symbol
_atom_site_label
_atom_site_fract_x
_atom_site_fract_y
_atom_site_fract_z
_atom_site_U_iso_or_equiv
_atom_site_adp_type
_atom_site_calc_flag
_atom_site_occupancy
_atom_site_disorder_assembly
_atom_site_disorder_group
Na Na1 0.35919(5) 0.41121(8) 0.55421(5) 0.01949(13) Uani d 1 . .
Na Na2 0.53085(5) 0.27034(8) 0.43935(4) 0.01651(12) Uani d 1 . .
O O1 0.30172(10) 0.93243(15) 0.58392(9) 0.0234(2) Uani d 1 . .
O O2 0.27973(11) 0.66163(15) 0.55460(10) 0.0259(3) Uani d 1 . .
O O3 0.09118(12) 0.70972(19) 1.09131(8) 0.0282(3) Uani d 1 . .
O O4 0.46523(10) 0.79820(14) 0.39887(8) 0.0209(2) Uani d 1 . .
O O5 0.44988(10) 0.53419(14) 0.44218(8) 0.0194(2) Uani d 1 . .
C C1 0.09928(11) 0.80698(17) 0.67179(9) 0.0141(2) Uani d 1 . .
C C2 0.16031(12) 0.71291(19) 0.73342(10) 0.0167(2) Uani d 1 . .
H H2 0.218745 0.651509 0.715525 0.020 Uiso calc 1 . .
C C3 0.13817(12) 0.7053(2) 0.82309(10) 0.0177(3) Uani d 1 . .
C C4 0.20276(15) 0.6122(2) 0.88774(11) 0.0245(3) Uani d 1 . .
H H4 0.259778 0.546767 0.870353 0.029 Uiso calc 1 . .
C C5 0.18346(15) 0.6161(2) 0.97496(12) 0.0255(3) Uani d 1 . .
H H5 0.227230 0.553456 1.017487 0.031 Uiso calc 1 . .
C C6 0.09883(15) 0.7127(2) 1.00203(11) 0.0228(3) Uani d 1 . .
C C7 0.03229(13) 0.7995(2) 0.94124(10) 0.0205(3) Uani d 1 . .
H H7 -0.025886 0.860850 0.959611 0.025 Uiso calc 1 . .
C C8 0.05126(12) 0.79659(19) 0.85034(10) 0.0173(3) Uani d 1 . .
C C9 -0.01335(12) 0.8878(2) 0.78550(10) 0.0187(3) Uani d 1 . .
H H9 -0.073439 0.946900 0.801972 0.022 Uiso calc 1 . .
C C10 0.00991(12) 0.89198(19) 0.69887(10) 0.0171(3) Uani d 1 . .
H H10 -0.034925 0.953119 0.656440 0.020 Uiso calc 1 . .
C C11 0.12458(12) 0.82248(19) 0.57623(10) 0.0164(2) Uani d 1 . .
H H11 0.104366 0.938450 0.555788 0.020 Uiso calc 1 . .
C C12 0.24397(12) 0.80296(18) 0.57028(10) 0.0161(2) Uani d 1 . .
C C13 0.05919(15) 0.6995(3) 0.51580(12) 0.0306(4) Uani d 1 . .
H H13A 0.077854 0.584172 0.533647 0.046 Uiso calc 1 . .
H H13B 0.074224 0.717156 0.454462 0.046 Uiso calc 1 . .
H H13C -0.016427 0.718215 0.520568 0.046 Uiso calc 1 . .
C C14 0.0128(2) 0.8144(3) 1.12363(13) 0.0371(5) Uani d 1 . .
H H14A 0.025640 0.931340 1.107814 0.056 Uiso calc 1 . .
H H14B 0.016201 0.804060 1.188131 0.056 Uiso calc 1 . .
H H14C -0.057606 0.779923 1.097220 0.056 Uiso calc 1 . .
C C27 0.43419(12) 0.64886(19) 0.38570(10) 0.0168(3) Uani d 1 . .
C C26 0.2643(2) 0.6973(4) 0.29275(16) 0.0477(6) Uani d 1 . .
H H26A 0.275881 0.818801 0.290702 0.072 Uiso calc 1 . .
H H26B 0.228868 0.669292 0.345285 0.072 Uiso calc 1 . .
H H26C 0.219732 0.661993 0.239531 0.072 Uiso calc 1 . .
C C25 0.37115(15) 0.6064(2) 0.29702(11) 0.0256(3) Uani d 1 . .
H H25A 0.357320 0.482859 0.295488 0.031 Uiso calc 0.723(3) A 1
H H25B 0.352875 0.484963 0.302090 0.031 Uiso calc 0.277(3) A 2
C C15A 0.4275(3) 0.6512(5) 0.2181(2) 0.0216(6) Uani d 0.723(3) A 1
C C16A 0.5293(2) 0.5923(4) 0.21714(16) 0.0245(5) Uani d 0.723(3) A 1
H H16A 0.561067 0.532294 0.266975 0.029 Uiso calc 0.723(3) A 1
C C17A 0.5886(2) 0.6187(3) 0.14351(18) 0.0227(5) Uani d 0.723(3) A 1
C C18A 0.6929(2) 0.5558(4) 0.14182(16) 0.0274(5) Uani d 0.723(3) A 1
H H18A 0.725846 0.496607 0.191447 0.033 Uiso calc 0.723(3) A 1
C C19A 0.7463(2) 0.5801(4) 0.06897(16) 0.0265(5) Uani d 0.723(3) A 1
H H19A 0.815841 0.535976 0.068427 0.032 Uiso calc 0.723(3) A 1
C C20A 0.6998(2) 0.6698(4) -0.00588(19) 0.0205(5) Uani d 0.723(3) A 1
C C21A 0.59938(19) 0.7341(3) -0.00630(14) 0.0218(5) Uani d 0.723(3) A 1
H H21A 0.568545 0.795556 -0.055962 0.026 Uiso calc 0.723(3) A 1
C C22A 0.5413(3) 0.7079(5) 0.0688(2) 0.0212(6) Uani d 0.723(3) A 1
C C23A 0.43633(19) 0.7676(3) 0.07052(14) 0.0231(5) Uani d 0.723(3) A 1
H H23A 0.403419 0.827833 0.021220 0.028 Uiso calc 0.723(3) A 1
C C24A 0.3816(2) 0.7395(3) 0.14262(16) 0.0241(5) Uani d 0.723(3) A 1
H H24A 0.311058 0.780256 0.141984 0.029 Uiso calc 0.723(3) A 1
C C28A 0.7197(2) 0.7553(5) -0.1545(2) 0.0315(6) Uani d 0.723(3) A 1
H H28A 0.656366 0.692641 -0.177536 0.047 Uiso calc 0.723(3) A 1
H H28B 0.772161 0.751836 -0.197667 0.047 Uiso calc 0.723(3) A 1
H H28C 0.700449 0.872125 -0.143910 0.047 Uiso calc 0.723(3) A 1
O O6A 0.76404(16) 0.6807(3) -0.07288(12) 0.0237(4) Uani d 0.723(3) A 1
O O1S 0.50266(14) 0.08627(18) 0.31699(10) 0.0341(3) Uani d 1 . .
C C1S 0.55409(18) 0.0686(3) 0.24025(14) 0.0322(4) Uani d 1 . .
H H1S1 0.587260 0.175409 0.226716 0.048 Uiso calc 1 . .
H H1S2 0.502388 0.036587 0.190801 0.048 Uiso calc 1 . .
H H1S3 0.608648 -0.018496 0.249473 0.048 Uiso calc 1 . .
O O2S 0.34838(10) 0.17528(15) 0.45724(8) 0.0205(2) Uani d 1 . .
C C2S 0.25390(17) 0.1708(3) 0.39960(16) 0.0391(5) Uani d 1 . .
H H2S1 0.195993 0.128143 0.431475 0.059 Uiso calc 1 . .
H H2S2 0.263523 0.096897 0.349473 0.059 Uiso calc 1 . .
H H2S3 0.236603 0.284294 0.377843 0.059 Uiso calc 1 . .
O O3S 0.24271(15) 0.24954(18) 0.62435(13) 0.0412(4) Uani d 1 . .
C C3S 0.16678(18) 0.2742(3) 0.68361(15) 0.0337(4) Uani d 1 . .
H H3S1 0.202144 0.285994 0.743672 0.051 Uiso calc 1 . .
H H3S2 0.118646 0.177752 0.681302 0.051 Uiso calc 1 . .
H H3S3 0.126265 0.376335 0.667452 0.051 Uiso calc 1 . .
O O6B 0.7222(7) 0.7340(10) -0.1082(7) 0.050(2) Uani d 0.277(3) A 2
C C15B 0.4588(7) 0.6105(10) 0.2265(5) 0.0158(13) Uani d 0.277(3) A 2
C C24B 0.5534(7) 0.5183(10) 0.2415(5) 0.0313(16) Uani d 0.277(3) A 2
H H24B 0.566878 0.454601 0.294247 0.038 Uiso calc 0.277(3) A 2
C C23B 0.6268(7) 0.5193(10) 0.1806(6) 0.0365(18) Uani d 0.277(3) A 2
H H23B 0.689893 0.454986 0.191046 0.044 Uiso calc 0.277(3) A 2
C C22B 0.6085(6) 0.6161(9) 0.1022(5) 0.0292(15) Uani d 0.277(3) A 2
C C21B 0.6837(7) 0.6204(10) 0.0362(6) 0.0324(17) Uani d 0.277(3) A 2
H H21B 0.747181 0.556454 0.043704 0.039 Uiso calc 0.277(3) A 2
C C20B 0.6611(8) 0.7178(12) -0.0363(6) 0.0355(19) Uani d 0.277(3) A 2
C C19B 0.5698(8) 0.8163(13) -0.0498(5) 0.045(2) Uani d 0.277(3) A 2
H H19B 0.558921 0.887368 -0.100039 0.054 Uiso calc 0.277(3) A 2
C C18B 0.4966(7) 0.8096(12) 0.0097(5) 0.0380(18) Uani d 0.277(3) A 2
H H18B 0.432892 0.872406 -0.001075 0.046 Uiso calc 0.277(3) A 2
C C16B 0.4398(6) 0.7027(8) 0.1519(4) 0.0204(11) Uani d 0.277(3) A 2
H H16B 0.375346 0.763864 0.142336 0.024 Uiso calc 0.277(3) A 2
C C17B 0.5134(9) 0.7109(14) 0.0874(7) 0.027(2) Uani d 0.277(3) A 2
C C28B 0.7973(8) 0.6136(14) -0.1092(8) 0.049(2) Uani d 0.277(3) A 2
H H28D 0.854049 0.635146 -0.061943 0.073 Uiso calc 0.277(3) A 2
H H28E 0.826577 0.614705 -0.166515 0.073 Uiso calc 0.277(3) A 2
H H28F 0.765540 0.503621 -0.099974 0.073 Uiso calc 0.277(3) A 2
H H3S 0.256(3) 0.155(3) 0.615(2) 0.049(9) Uiso d 1 B 4
H H1S 0.478(2) -0.009(3) 0.3271(18) 0.033(7) Uiso d 1 C 4
H H2S 0.350(2) 0.090(3) 0.4883(18) 0.039(8) Uiso d 1 D 4

loop_
_atom_site_aniso_label
_atom_site_aniso_U_11
_atom_site_aniso_U_22
_atom_site_aniso_U_33
_atom_site_aniso_U_12
_atom_site_aniso_U_13
_atom_site_aniso_U_23
Na1 0.0218(3) 0.0118(3) 0.0264(3) 0.0010(2) 0.0102(2) 0.0011(2)
Na2 0.0174(3) 0.0133(3) 0.0193(3) 0.0021(2) 0.0045(2) -0.0010(2)
O1 0.0205(5) 0.0154(5) 0.0356(7) -0.0030(4) 0.0100(5) 0.0017(4)
O2 0.0260(6) 0.0152(5) 0.0384(7) 0.0048(4) 0.0118(5) -0.0042(5)
O3 0.0387(7) 0.0308(6) 0.0159(5) 0.0053(6) 0.0077(5) 0.0033(5)
O4 0.0310(6) 0.0131(4) 0.0182(5) -0.0021(4) 0.0003(4) 0.0015(4)
O5 0.0235(5) 0.0130(4) 0.0231(5) 0.0036(4) 0.0089(4) 0.0029(4)
C1 0.0133(6) 0.0129(5) 0.0164(6) -0.0020(4) 0.0033(4) -0.0023(5)
C2 0.0167(6) 0.0164(6) 0.0173(6) 0.0027(5) 0.0033(5) -0.0008(5)
C3 0.0188(6) 0.0177(6) 0.0168(6) 0.0021(5) 0.0028(5) 0.0000(5)
C4 0.0274(8) 0.0264(8) 0.0201(7) 0.0093(6) 0.0042(6) 0.0024(6)
C5 0.0299(9) 0.0273(8) 0.0195(7) 0.0075(7) 0.0030(6) 0.0048(6)
C6 0.0290(8) 0.0232(7) 0.0169(6) 0.0001(6) 0.0053(6) 0.0010(6)
C7 0.0231(7) 0.0215(7) 0.0177(6) 0.0012(5) 0.0062(5) -0.0010(5)
C8 0.0184(6) 0.0174(6) 0.0166(6) -0.0002(5) 0.0042(5) -0.0015(5)
C9 0.0176(6) 0.0201(6) 0.0189(6) 0.0026(5) 0.0045(5) -0.0015(5)
C10 0.0148(6) 0.0184(6) 0.0180(6) 0.0006(5) 0.0019(5) -0.0010(5)
C11 0.0154(6) 0.0184(6) 0.0156(6) 0.0014(5) 0.0028(5) -0.0012(5)
C12 0.0177(6) 0.0145(6) 0.0170(6) 0.0016(5) 0.0061(5) 0.0011(5)
C13 0.0248(8) 0.0434(10) 0.0236(8) -0.0100(8) 0.0023(6) -0.0124(7)
C14 0.0542(13) 0.0394(11) 0.0200(8) 0.0117(10) 0.0146(8) 0.0036(7)
C27 0.0203(7) 0.0154(6) 0.0156(6) 0.0000(5) 0.0053(5) -0.0014(5)
C26 0.0367(12) 0.0679(17) 0.0352(11) 0.0031(12) -0.0127(9) -0.0064(11)
C25 0.0326(9) 0.0282(8) 0.0162(7) -0.0105(7) 0.0036(6) -0.0049(6)
C15A 0.0222(16) 0.0255(15) 0.0171(11) 0.0012(11) 0.0022(10) -0.0058(11)
C16A 0.0302(14) 0.0296(13) 0.0134(9) 0.0069(10) 0.0002(8) -0.0005(9)
C17A 0.0248(11) 0.0295(12) 0.0133(10) 0.0081(9) -0.0008(8) 0.0013(8)
C18A 0.0286(12) 0.0351(13) 0.0178(10) 0.0134(10) -0.0007(8) 0.0027(9)
C19A 0.0256(12) 0.0337(13) 0.0201(10) 0.0108(10) 0.0019(9) 0.0002(9)
C20A 0.0186(11) 0.0251(11) 0.0181(11) 0.0053(9) 0.0029(9) 0.0005(9)
C21A 0.0214(10) 0.0288(11) 0.0145(9) 0.0053(8) -0.0010(8) -0.0008(8)
C22A 0.0202(15) 0.0287(13) 0.0138(14) 0.0072(12) -0.0026(10) -0.0001(11)
C23A 0.0207(10) 0.0309(11) 0.0169(9) 0.0081(9) -0.0025(7) 0.0006(8)
C24A 0.0232(12) 0.0299(12) 0.0187(9) 0.0040(10) -0.0004(8) -0.0030(8)
C28A 0.0321(14) 0.0450(16) 0.0169(10) -0.0077(11) -0.0006(10) 0.0056(11)
O6A 0.0191(8) 0.0346(10) 0.0178(8) 0.0078(7) 0.0040(6) 0.0033(7)
O1S 0.0552(9) 0.0230(6) 0.0274(6) -0.0187(6) 0.0211(6) -0.0076(5)
C1S 0.0385(11) 0.0342(10) 0.0251(8) -0.0100(8) 0.0094(7) -0.0034(7)
O2S 0.0200(5) 0.0151(5) 0.0267(6) -0.0003(4) 0.0033(4) 0.0007(4)
C2S 0.0284(10) 0.0434(12) 0.0436(11) -0.0081(9) -0.0065(8) 0.0083(10)
O3S 0.0528(10) 0.0150(6) 0.0630(11) -0.0036(6) 0.0417(8) -0.0020(6)
C3S 0.0402(10) 0.0241(8) 0.0405(10) -0.0074(8) 0.0214(8) -0.0073(8)
O6B 0.051(5) 0.037(4) 0.064(6) -0.009(3) 0.025(4) -0.009(4)
C15B 0.018(4) 0.014(3) 0.016(3) 0.003(2) 0.006(3) -0.002(2)
C24B 0.037(4) 0.030(3) 0.029(3) 0.015(3) 0.012(3) 0.012(3)
C23B 0.037(4) 0.033(4) 0.043(4) 0.016(3) 0.021(3) 0.009(3)
C22B 0.045(4) 0.024(3) 0.022(3) -0.011(3) 0.017(3) -0.009(2)
C21B 0.039(4) 0.024(3) 0.036(4) -0.007(3) 0.015(3) -0.009(3)
C20B 0.044(5) 0.030(4) 0.035(4) -0.016(4) 0.016(4) -0.015(3)
C19B 0.056(5) 0.059(6) 0.019(3) -0.025(5) 0.001(3) 0.006(3)
C18B 0.044(4) 0.050(5) 0.020(3) -0.008(4) -0.001(3) 0.012(3)
C16B 0.023(3) 0.019(2) 0.018(2) 0.003(2) -0.006(2) 0.0044(19)
C17B 0.040(6) 0.022(3) 0.021(4) -0.009(4) 0.008(3) -0.004(3)
C28B 0.031(4) 0.051(5) 0.063(6) -0.006(4) -0.002(4) 0.013(5)

loop_
_atom_type_symbol
_atom_type_description
_atom_type_scat_dispersion_real
_atom_type_scat_dispersion_imag
_atom_type_scat_source
C C 0.0033 0.0016 'International Tables Vol C Tables 4.2.6.8 and 6.1.1.4'
H H 0.0000 0.0000 'International Tables Vol C Tables 4.2.6.8 and 6.1.1.4'
Na Na 0.0362 0.0249 'International Tables Vol C Tables 4.2.6.8 and 6.1.1.4'
O O 0.0106 0.0060 'International Tables Vol C Tables 4.2.6.8 and 6.1.1.4'

loop_
_geom_angle_atom_site_label_1
_geom_angle_atom_site_label_2
_geom_angle_atom_site_label_3
_geom_angle_site_symmetry_1
_geom_angle_site_symmetry_3
_geom_angle
O2 Na1 O3S . . 100.84(6)
O2 Na1 O5 . . 83.32(5)
O3S Na1 O5 . . 161.49(7)
O2 Na1 O2S . . 135.03(6)
O3S Na1 O2S . . 81.08(5)
O5 Na1 O2S . . 83.32(5)
O2 Na1 O4 . 2_646 136.61(6)
O3S Na1 O4 . 2_646 105.50(6)
O5 Na1 O4 . 2_646 82.41(5)
O2S Na1 O4 . 2_646 83.33(4)
O2 Na1 O1S . 2_656 78.92(5)
O3S Na1 O1S . 2_656 109.52(6)
O5 Na1 O1S . 2_656 88.96(5)
O2S Na1 O1S . 2_656 143.32(5)
O4 Na1 O1S 2_646 2_656 60.08(4)
O5 Na2 O1S . . 122.60(6)
O5 Na2 O4 . 2_646 82.29(4)
O1S Na2 O4 . 2_646 145.68(5)
O5 Na2 O2S . . 81.75(4)
O1S Na2 O2S . . 80.06(5)
O4 Na2 O2S 2_646 . 81.00(5)
O5 Na2 O1 . 2_646 85.41(4)
O1S Na2 O1 . 2_646 105.56(5)
O4 Na2 O1 2_646 2_646 99.18(5)
O2S Na2 O1 . 2_646 167.02(5)
O5 Na2 O2 . 2_646 135.92(5)
O1S Na2 O2 . 2_646 83.41(6)
O4 Na2 O2 2_646 2_646 94.01(5)
O2S Na2 O2 . 2_646 141.32(5)
O1 Na2 O2 2_646 2_646 51.64(4)
O5 Na2 O5 . 2_646 130.41(3)
O1S Na2 O5 . 2_646 95.26(5)
O4 Na2 O5 2_646 2_646 51.90(4)
O2S Na2 O5 . 2_646 74.12(4)
O1 Na2 O5 2_646 2_646 116.29(5)
O2 Na2 O5 2_646 2_646 72.89(4)
C12 O1 Na2 . 2_656 92.32(9)
C12 O2 Na1 . . 168.53(13)
C12 O2 Na2 . 2_656 92.62(10)
Na1 O2 Na2 . 2_656 83.11(5)
C6 O3 C14 . . 116.94(15)
C27 O4 Na1 . 2_656 130.88(11)
C27 O4 Na2 . 2_656 92.75(9)
Na1 O4 Na2 2_656 2_656 79.35(4)
C27 O5 Na2 . . 132.87(10)
C27 O5 Na1 . . 137.71(10)
Na2 O5 Na1 . . 83.49(4)
C27 O5 Na2 . 2_656 86.79(9)
Na2 O5 Na2 . 2_656 130.68(5)
Na1 O5 Na2 . 2_656 79.62(4)
C2 C1 C10 . . 118.34(13)
C2 C1 C11 . . 122.36(13)
C10 C1 C11 . . 119.30(13)
C1 C2 C3 . . 121.66(13)
C1 C2 H2 . . 119.2
C3 C2 H2 . . 119.2
C8 C3 C2 . . 119.54(14)
C8 C3 C4 . . 118.47(14)
C2 C3 C4 . . 121.97(14)
C5 C4 C3 . . 120.60(15)
C5 C4 H4 . . 119.7
C3 C4 H4 . . 119.7
C4 C5 C6 . . 120.47(16)
C4 C5 H5 . . 119.8
C6 C5 H5 . . 119.8
O3 C6 C7 . . 125.10(16)
O3 C6 C5 . . 114.18(15)
C7 C6 C5 . . 120.73(15)
C6 C7 C8 . . 119.44(15)
C6 C7 H7 . . 120.3
C8 C7 H7 . . 120.3
C3 C8 C9 . . 118.21(13)
C3 C8 C7 . . 120.21(14)
C9 C8 C7 . . 121.56(14)
C10 C9 C8 . . 120.81(14)
C10 C9 H9 . . 119.6
C8 C9 H9 . . 119.6
C9 C10 C1 . . 121.35(14)
C9 C10 H10 . . 119.3
C1 C10 H10 . . 119.3
C1 C11 C13 . . 111.54(13)
C1 C11 C12 . . 110.58(12)
C13 C11 C12 . . 112.24(13)
C1 C11 H11 . . 107.4
C13 C11 H11 . . 107.4
C12 C11 H11 . . 107.4
O2 C12 O1 . . 123.40(14)
O2 C12 C11 . . 118.90(14)
O1 C12 C11 . . 117.67(13)
O2 C12 Na2 . 2_656 61.83(9)
O1 C12 Na2 . 2_656 61.59(8)
C11 C12 Na2 . 2_656 179.19(11)
C11 C13 H13A . . 109.5
C11 C13 H13B . . 109.5
H13A C13 H13B . . 109.5
C11 C13 H13C . . 109.5
H13A C13 H13C . . 109.5
H13B C13 H13C . . 109.5
O3 C14 H14A . . 109.5
O3 C14 H14B . . 109.5
H14A C14 H14B . . 109.5
O3 C14 H14C . . 109.5
H14A C14 H14C . . 109.5
H14B C14 H14C . . 109.5
O5 C27 O4 . . 123.49(14)
O5 C27 C25 . . 118.22(14)
O4 C27 C25 . . 118.26(14)
C25 C26 H26A . . 109.5
C25 C26 H26B . . 109.5
H26A C26 H26B . . 109.5
C25 C26 H26C . . 109.5
H26A C26 H26C . . 109.5
H26B C26 H26C . . 109.5
C15A C25 C26 . . 110.1(2)
C15A C25 C27 . . 113.69(18)
C26 C25 C27 . . 108.29(15)
C26 C25 C15B . . 128.7(3)
C27 C25 C15B . . 104.2(3)
C15A C25 H25A . . 108.2
C26 C25 H25A . . 108.2
C27 C25 H25A . . 108.2
C26 C25 H25B . . 104.5
C27 C25 H25B . . 104.5
C15B C25 H25B . . 104.5
C16A C15A C24A . . 118.0(3)
C16A C15A C25 . . 116.8(3)
C24A C15A C25 . . 125.0(3)
C15A C16A C17A . . 121.9(3)
C15A C16A H16A . . 119.1
C17A C16A H16A . . 119.1
C18A C17A C22A . . 118.8(3)
C18A C17A C16A . . 121.9(2)
C22A C17A C16A . . 119.2(3)
C19A C18A C17A . . 120.2(2)
C19A C18A H18A . . 119.9
C17A C18A H18A . . 119.9
C18A C19A C20A . . 121.3(2)
C18A C19A H19A . . 119.3
C20A C19A H19A . . 119.3
O6A C20A C21A . . 126.4(3)
O6A C20A C19A . . 113.4(2)
C21A C20A C19A . . 120.1(2)
C20A C21A C22A . . 119.5(3)
C20A C21A H21A . . 120.3
C22A C21A H21A . . 120.3
C23A C22A C17A . . 118.4(3)
C23A C22A C21A . . 121.6(3)
C17A C22A C21A . . 120.0(3)
C24A C23A C22A . . 120.8(2)
C24A C23A H23A . . 119.6
C22A C23A H23A . . 119.6
C23A C24A C15A . . 121.7(3)
C23A C24A H24A . . 119.1
C15A C24A H24A . . 119.1
O6A C28A H28A . . 109.5
O6A C28A H28B . . 109.5
H28A C28A H28B . . 109.5
O6A C28A H28C . . 109.5
H28A C28A H28C . . 109.5
H28B C28A H28C . . 109.5
C20A O6A C28A . . 117.2(2)
C1S O1S Na2 . . 132.12(12)
C1S O1S Na1 . 2_646 102.53(14)
Na2 O1S Na1 . 2_646 74.36(5)
C1S O1S H1S . . 105.9(19)
Na2 O1S H1S . . 116.5(19)
Na1 O1S H1S 2_646 . 69.3(19)
O1S C1S H1S1 . . 109.5
O1S C1S H1S2 . . 109.5
H1S1 C1S H1S2 . . 109.5
O1S C1S H1S3 . . 109.5
H1S1 C1S H1S3 . . 109.5
H1S2 C1S H1S3 . . 109.5
C2S O2S Na1 . . 113.32(13)
C2S O2S Na2 . . 133.15(13)
Na1 O2S Na2 . . 80.22(4)
C2S O2S H2S . . 107(2)
Na1 O2S H2S . . 108(2)
Na2 O2S H2S . . 110(2)
O2S C2S H2S1 . . 109.5
O2S C2S H2S2 . . 109.5
H2S1 C2S H2S2 . . 109.5
O2S C2S H2S3 . . 109.5
H2S1 C2S H2S3 . . 109.5
H2S2 C2S H2S3 . . 109.5
C3S O3S Na1 . . 137.38(12)
C3S O3S H3S . . 115(2)
Na1 O3S H3S . . 108(2)
O3S C3S H3S1 . . 109.5
O3S C3S H3S2 . . 109.5
H3S1 C3S H3S2 . . 109.5
O3S C3S H3S3 . . 109.5
H3S1 C3S H3S3 . . 109.5
H3S2 C3S H3S3 . . 109.5
C28B O6B C20B . . 112.7(10)
C16B C15B C24B . . 119.8(7)
C16B C15B C25 . . 119.3(6)
C24B C15B C25 . . 120.9(6)
C23B C24B C15B . . 120.8(7)
C23B C24B H24B . . 119.6
C15B C24B H24B . . 119.6
C24B C23B C22B . . 120.2(7)
C24B C23B H23B . . 119.9
C22B C23B H23B . . 119.9
C23B C22B C17B . . 119.1(7)
C23B C22B C21B . . 122.0(8)
C17B C22B C21B . . 118.9(8)
C20B C21B C22B . . 118.4(8)
C20B C21B H21B . . 120.8
C22B C21B H21B . . 120.8
C21B C20B C19B . . 123.1(7)
C21B C20B O6B . . 126.6(10)
C19B C20B O6B . . 110.4(9)
C18B C19B C20B . . 119.5(8)
C18B C19B H19B . . 120.3
C20B C19B H19B . . 120.3
C19B C18B C17B . . 121.3(10)
C19B C18B H18B . . 119.3
C17B C18B H18B . . 119.3
C15B C16B C17B . . 121.9(8)
C15B C16B H16B . . 119.0
C17B C16B H16B . . 119.0
C18B C17B C16B . . 123.1(10)
C18B C17B C22B . . 118.8(9)
C16B C17B C22B . . 118.1(9)
O6B C28B H28D . . 109.5
O6B C28B H28E . . 109.5
H28D C28B H28E . . 109.5
O6B C28B H28F . . 109.5
H28D C28B H28F . . 109.5
H28E C28B H28F . . 109.5

loop_
_geom_bond_atom_site_label_1
_geom_bond_atom_site_label_2
_geom_bond_site_symmetry_2
_geom_bond_distance
_geom_bond_publ_flag
Na1 O2 . 2.2355(14) y
Na1 O3S . 2.3003(15) y
Na1 O5 . 2.3604(13) y
Na1 O2S . 2.3838(14) y
Na1 O4 2_646 2.4403(14) y
Na1 O1S 2_656 2.856(2) y
Na2 O5 . 2.3418(13) y
Na2 O1S . 2.3667(15) y
Na2 O4 2_646 2.4635(13) y
Na2 O2S . 2.4748(14) y
Na2 O1 2_646 2.5394(14) y
Na2 O2 2_646 2.5459(15) y
Na2 O5 2_646 2.5983(14) y
O1 C12 . 1.2700(19) ?
O2 C12 . 1.2457(18) ?
O3 C6 . 1.3698(19) ?
O3 C14 . 1.422(3) ?
O4 C27 . 1.2629(18) ?
O5 C27 . 1.2555(19) ?
C1 C2 . 1.375(2) ?
C1 C10 . 1.416(2) ?
C1 C11 . 1.523(2) ?
C2 C3 . 1.420(2) ?
C2 H2 . 0.9500 ?
C3 C8 . 1.416(2) ?
C3 C4 . 1.423(2) ?
C4 C5 . 1.372(2) ?
C4 H4 . 0.9500 ?
C5 C6 . 1.415(2) ?
C5 H5 . 0.9500 ?
C6 C7 . 1.373(2) ?
C7 C8 . 1.426(2) ?
C7 H7 . 0.9500 ?
C8 C9 . 1.417(2) ?
C9 C10 . 1.378(2) ?
C9 H9 . 0.9500 ?
C10 H10 . 0.9500 ?
C11 C13 . 1.529(2) ?
C11 C12 . 1.533(2) ?
C11 H11 . 1.0000 ?
C13 H13A . 0.9800 ?
C13 H13B . 0.9800 ?
C13 H13C . 0.9800 ?
C14 H14A . 0.9800 ?
C14 H14B . 0.9800 ?
C14 H14C . 0.9800 ?
C27 C25 . 1.534(2) ?
C26 C25 . 1.532(3) ?
C26 H26A . 0.9800 ?
C26 H26B . 0.9800 ?
C26 H26C . 0.9800 ?
C25 C15A . 1.499(4) ?
C25 C15B . 1.620(8) ?
C25 H25A . 1.0000 ?
C25 H25B . 1.0000 ?
C15A C16A . 1.375(4) ?
C15A C24A . 1.420(4) ?
C16A C17A . 1.424(4) ?
C16A H16A . 0.9500 ?
C17A C18A . 1.417(4) ?
C17A C22A . 1.420(4) ?
C18A C19A . 1.368(4) ?
C18A H18A . 0.9500 ?
C19A C20A . 1.420(4) ?
C19A H19A . 0.9500 ?
C20A O6A . 1.368(3) ?
C20A C21A . 1.372(3) ?
C21A C22A . 1.434(4) ?
C21A H21A . 0.9500 ?
C22A C23A . 1.416(4) ?
C23A C24A . 1.373(3) ?
C23A H23A . 0.9500 ?
C24A H24A . 0.9500 ?
C28A O6A . 1.437(3) ?
C28A H28A . 0.9800 ?
C28A H28B . 0.9800 ?
C28A H28C . 0.9800 ?
O1S C1S . 1.399(2) ?
O1S H1S . 0.84(2) ?
C1S H1S1 . 0.9800 ?
C1S H1S2 . 0.9800 ?
C1S H1S3 . 0.9800 ?
O2S C2S . 1.411(2) ?
O2S H2S . 0.83(2) ?
C2S H2S1 . 0.9800 ?
C2S H2S2 . 0.9800 ?
C2S H2S3 . 0.9800 ?
O3S C3S . 1.396(2) ?
O3S H3S . 0.79(2) ?
C3S H3S1 . 0.9800 ?
C3S H3S2 . 0.9800 ?
C3S H3S3 . 0.9800 ?
O6B C28B . 1.352(13) ?
O6B C20B . 1.408(11) ?
C15B C16B . 1.352(10) ?
C15B C24B . 1.405(11) ?
C24B C23B . 1.376(10) ?
C24B H24B . 0.9500 ?
C23B C22B . 1.417(11) ?
C23B H23B . 0.9500 ?
C22B C17B . 1.421(15) ?
C22B C21B . 1.452(11) ?
C21B C20B . 1.355(14) ?
C21B H21B . 0.9500 ?
C20B C19B . 1.396(16) ?
C19B C18B . 1.359(12) ?
C19B H19B . 0.9500 ?
C18B C17B . 1.417(13) ?
C18B H18B . 0.9500 ?
C16B C17B . 1.421(11) ?
C16B H16B . 0.9500 ?
C28B H28D . 0.9800 ?
C28B H28E . 0.9800 ?
C28B H28F . 0.9800 ?

loop_
_geom_hbond_atom_site_label_D
_geom_hbond_atom_site_label_H
_geom_hbond_atom_site_label_A
_geom_hbond_site_symmetry_A
_geom_hbond_distance_DH
_geom_hbond_distance_HA
_geom_hbond_distance_DA
_geom_hbond_angle_DHA
_geom_hbond_publ_flag
O1S H1S O4 1_545 0.84(2) 1.90(2) 2.6756(18) 153(3) yes
O2S H2S O1 1_545 0.83(2) 2.06(2) 2.8331(18) 156(3) yes
O3S H3S O1 1_545 0.79(2) 1.94(2) 2.7226(19) 172(3) yes

_cod_database_fobs_code 2242684
